data_7238592
loop_
_publ_author_name
'Liu, Shizheng'
'Wang, Suna'
'Cao, Fan'
'Fu, Haiying'
'Li, Dacheng'
'Dou, Jianmin'

_publ_section_title
;
 Crystallization condition-controlled assembly of oxygen-bridged
 tetranuclear and hexanuclear Ni(ii) clusters: syntheses, structures and
 properties
;
_journal_issue 4
_journal_name_full 'RSC Adv.'
_journal_page_first 1310
_journal_paper_doi 10.1039/C2RA01219G
_journal_volume 2
_journal_year 2012
_chemical_formula_sum 'C42 H52 N4 Ni4 O10'
_chemical_formula_weight 1007.72
_space_group_IT_number 14
_space_group_name_Hall '-P 2ybc'
_space_group_name_H-M_alt 'P 1 21/c 1'
_symmetry_cell_setting monoclinic
_symmetry_space_group_name_H-M 'P 1 21/c 1'
_atom_sites_solution_hydrogens geom
_atom_sites_solution_primary direct
_atom_sites_solution_secondary difmap
_audit_creation_method SHELXL-97
_cell_angle_alpha 90.00
_cell_angle_beta 107.5830(10)
_cell_angle_gamma 90.00
_cell_formula_units_Z 2
_cell_length_a 13.0082(15)
_cell_length_b 12.0689(12)
_cell_length_c 13.7934(17)
_cell_measurement_reflns_used 2484
_cell_measurement_temperature 298(2)
_cell_measurement_theta_max 24.811
_cell_measurement_theta_min 2.295
_cell_volume 2064.3(4)
_computing_cell_refinement 'Bruker SMART'
_computing_data_collection 'Bruker SMART'
_computing_data_reduction 'Bruker SAINT'
_computing_molecular_graphics 'Bruker SHELXTL'
_computing_publication_material 'Bruker SHELXTL'
_computing_structure_refinement 'SHELXL-97 (Sheldrick, 1997)'
_computing_structure_solution 'SHELXS-97 (Sheldrick, 1990)'
_diffrn_ambient_temperature 298(2)
_diffrn_measured_fraction_theta_full 0.999
_diffrn_measured_fraction_theta_max 0.999
_diffrn_measurement_device_type 'CCD area detector'
_diffrn_measurement_method 'phi and omega scans'
_diffrn_radiation_monochromator graphite
_diffrn_radiation_source 'fine-focus sealed tube'
_diffrn_radiation_type MoK\a
_diffrn_radiation_wavelength 0.71073
_diffrn_reflns_av_R_equivalents 0.0453
_diffrn_reflns_av_sigmaI/netI 0.0578
_diffrn_reflns_limit_h_max 15
_diffrn_reflns_limit_h_min -14
_diffrn_reflns_limit_k_max 13
_diffrn_reflns_limit_k_min -14
_diffrn_reflns_limit_l_max 16
_diffrn_reflns_limit_l_min -16
_diffrn_reflns_number 10464
_diffrn_reflns_theta_full 25.01
_diffrn_reflns_theta_max 25.01
_diffrn_reflns_theta_min 1.64
_exptl_absorpt_coefficient_mu 1.860
_exptl_absorpt_correction_T_max 0.7678
_exptl_absorpt_correction_T_min 0.6434
_exptl_absorpt_correction_type multi-scan
_exptl_absorpt_process_details sadabs
_exptl_crystal_colour black
_exptl_crystal_density_diffrn 1.621
_exptl_crystal_density_method 'not measured'
_exptl_crystal_description block
_exptl_crystal_F_000 1048
_exptl_crystal_size_max 0.26
_exptl_crystal_size_mid 0.21
_exptl_crystal_size_min 0.15
_refine_diff_density_max 0.513
_refine_diff_density_min -0.373
_refine_diff_density_rms 0.094
_refine_ls_extinction_method none
_refine_ls_goodness_of_fit_ref 1.000
_refine_ls_hydrogen_treatment constr
_refine_ls_matrix_type full
_refine_ls_number_parameters 275
_refine_ls_number_reflns 3643
_refine_ls_number_restraints 0
_refine_ls_restrained_S_all 1.000
_refine_ls_R_factor_all 0.0849
_refine_ls_R_factor_gt 0.0431
_refine_ls_shift/su_max 0.000
_refine_ls_shift/su_mean 0.000
_refine_ls_structure_factor_coef Fsqd
_refine_ls_weighting_details 'calc w=1/[\s^2^(Fo^2^)+(0.0725P)^2^+2.2934P] where P=(Fo^2^+2Fc^2^)/3'
_refine_ls_weighting_scheme calc
_refine_ls_wR_factor_gt 0.1028
_refine_ls_wR_factor_ref 0.1406
_reflns_number_gt 2408
_reflns_number_total 3643
_reflns_threshold_expression >2sigma(I)
_cod_data_source_file c2ra01219g.txt
_cod_data_source_block 100108b
_cod_depositor_comments
;
The following automatic conversions were performed:

data item '_symmetry_cell_setting' value 'Monoclinic' was changed to
'monoclinic' in accordance with the
/home/saulius/struct/COD-crude-data/automatic-downloads/DataCite-retrospective/RSC/depositions/lib/dictionaries/cif_core.dic
dictionary named 'cif_core.dic' version 2.4.2 last updated on
2011-04-26.

Automatic conversion script
Id: cif_fix_values 6909 2019-04-08 15:41:33Z antanas 
;
_cod_original_sg_symbol_H-M 'P2(1)/c '
_cod_database_code 7238592

loop_
_symmetry_equiv_pos_as_xyz
'x, y, z'
'-x, y+1/2, -z+1/2'
'-x, -y, -z'
'x, -y-1/2, z-1/2'

loop_
_atom_site_label
_atom_site_type_symbol
_atom_site_fract_x
_atom_site_fract_y
_atom_site_fract_z
_atom_site_U_iso_or_equiv
_atom_site_adp_type
_atom_site_occupancy
_atom_site_symmetry_multiplicity
_atom_site_calc_flag
_atom_site_refinement_flags
Ni1 Ni 0.02732(5) 0.59716(5) 0.07707(5) 0.0315(2) Uani 1 1 d .
Ni2 Ni 0.20149(5) 0.44817(6) 0.05082(5) 0.0361(2) Uani 1 1 d .
N1 N -0.0193(3) 0.6407(3) 0.1982(3) 0.0342(10) Uani 1 1 d .
N2 N 0.3161(4) 0.3456(4) 0.0372(3) 0.0443(12) Uani 1 1 d .
O1 O -0.1036(3) 0.6827(3) -0.0040(2) 0.0361(9) Uani 1 1 d .
O2 O 0.1384(3) 0.4925(3) 0.1624(2) 0.0354(8) Uani 1 1 d .
O3 O 0.3031(3) 0.5730(3) 0.0750(3) 0.0503(11) Uani 1 1 d .
O4 O -0.0786(3) 0.4634(3) 0.0385(2) 0.0309(8) Uani 1 1 d .
O5 O 0.1514(3) 0.7193(3) 0.0945(3) 0.0433(9) Uani 1 1 d .
H5 H 0.2056 0.6925 0.0852 0.065 Uiso 1 1 d R
C1 C -0.1282(4) 0.6841(5) 0.1636(4) 0.0412(13) Uani 1 1 d .
H1A H -0.1392 0.7355 0.2137 0.049 Uiso 1 1 calc R
H1B H -0.1795 0.6240 0.1559 0.049 Uiso 1 1 calc R
C2 C -0.1473(4) 0.7436(5) 0.0618(4) 0.0415(14) Uani 1 1 d .
H2 H -0.1127 0.8165 0.0741 0.050 Uiso 1 1 calc R
C3 C 0.2686(4) 0.2408(5) -0.0096(4) 0.0492(15) Uani 1 1 d .
H3A H 0.2798 0.1837 0.0420 0.059 Uiso 1 1 calc R
H3B H 0.3034 0.2173 -0.0593 0.059 Uiso 1 1 calc R
C4 C -0.0365(5) 0.6080(5) 0.3677(4) 0.0483(15) Uani 1 1 d .
H4A H -0.0385 0.6817 0.3931 0.073 Uiso 1 1 calc R
H4B H -0.0013 0.5595 0.4229 0.073 Uiso 1 1 calc R
H4C H -0.1087 0.5825 0.3359 0.073 Uiso 1 1 calc R
C5 C 0.0253(5) 0.6083(4) 0.2904(4) 0.0375(13) Uani 1 1 d .
C6 C 0.1379(4) 0.5672(4) 0.3239(4) 0.0373(13) Uani 1 1 d .
C7 C 0.1896(4) 0.5132(4) 0.2596(4) 0.0351(12) Uani 1 1 d .
C8 C 0.2965(4) 0.4813(5) 0.3005(4) 0.0432(14) Uani 1 1 d .
H8 H 0.3302 0.4439 0.2595 0.052 Uiso 1 1 calc R
C9 C 0.3539(5) 0.5035(5) 0.3996(4) 0.0540(16) Uani 1 1 d .
H9 H 0.4262 0.4834 0.4243 0.065 Uiso 1 1 calc R
C10 C 0.3044(5) 0.5556(5) 0.4626(4) 0.0575(18) Uani 1 1 d .
H10 H 0.3428 0.5700 0.5301 0.069 Uiso 1 1 calc R
C11 C 0.1991(5) 0.5856(5) 0.4251(4) 0.0474(15) Uani 1 1 d .
H11 H 0.1663 0.6197 0.4686 0.057 Uiso 1 1 calc R
C12 C 0.4958(5) 0.2694(6) 0.0606(5) 0.070(2) Uani 1 1 d .
H12A H 0.5115 0.2228 0.1197 0.105 Uiso 1 1 calc R
H12B H 0.5616 0.3012 0.0553 0.105 Uiso 1 1 calc R
H12C H 0.4626 0.2260 0.0010 0.105 Uiso 1 1 calc R
C13 C 0.4198(5) 0.3611(5) 0.0698(4) 0.0449(14) Uani 1 1 d .
C14 C 0.4660(4) 0.4640(5) 0.1203(4) 0.0460(15) Uani 1 1 d .
C15 C 0.4067(4) 0.5633(5) 0.1186(4) 0.0458(15) Uani 1 1 d .
C16 C 0.4628(5) 0.6570(6) 0.1677(5) 0.0593(18) Uani 1 1 d .
H16 H 0.4250 0.7226 0.1662 0.071 Uiso 1 1 calc R
C17 C 0.5715(6) 0.6554(7) 0.2178(5) 0.073(2) Uani 1 1 d .
H17 H 0.6063 0.7195 0.2482 0.088 Uiso 1 1 calc R
C18 C 0.6281(6) 0.5594(9) 0.2226(7) 0.091(3) Uani 1 1 d .
H18 H 0.7010 0.5568 0.2590 0.109 Uiso 1 1 calc R
C19 C 0.5772(5) 0.4671(7) 0.1737(5) 0.071(2) Uani 1 1 d .
H19 H 0.6178 0.4032 0.1756 0.086 Uiso 1 1 calc R
C20 C -0.0939(5) 0.3943(5) 0.1160(4) 0.0423(14) Uani 1 1 d .
H20A H -0.1290 0.4356 0.1565 0.063 Uiso 1 1 calc R
H20B H -0.0253 0.3684 0.1583 0.063 Uiso 1 1 calc R
H20C H -0.1380 0.3321 0.0856 0.063 Uiso 1 1 calc R
C21 C 0.1820(5) 0.7966(5) 0.1762(4) 0.0603(18) Uani 1 1 d .
H21A H 0.2208 0.7588 0.2376 0.090 Uiso 1 1 calc R
H21B H 0.1186 0.8304 0.1850 0.090 Uiso 1 1 calc R
H21C H 0.2271 0.8527 0.1611 0.090 Uiso 1 1 calc R

loop_
_atom_site_aniso_label
_atom_site_aniso_U_11
_atom_site_aniso_U_22
_atom_site_aniso_U_33
_atom_site_aniso_U_23
_atom_site_aniso_U_13
_atom_site_aniso_U_12
Ni1 0.0370(4) 0.0284(4) 0.0273(4) -0.0018(3) 0.0071(3) 0.0025(3)
Ni2 0.0350(4) 0.0344(4) 0.0363(4) -0.0034(3) 0.0067(3) 0.0051(3)
N1 0.037(3) 0.034(3) 0.032(2) -0.004(2) 0.011(2) 0.002(2)
N2 0.044(3) 0.044(3) 0.042(3) 0.000(2) 0.008(2) 0.009(2)
O1 0.042(2) 0.030(2) 0.0346(19) -0.0001(16) 0.0093(16) 0.0066(16)
O2 0.038(2) 0.037(2) 0.0268(18) -0.0027(16) 0.0038(15) 0.0063(16)
O3 0.036(2) 0.047(3) 0.061(3) -0.003(2) 0.0032(19) -0.0007(18)
O4 0.037(2) 0.0273(19) 0.0284(17) 0.0028(15) 0.0103(15) 0.0033(15)
O5 0.047(2) 0.039(2) 0.043(2) -0.0090(18) 0.0114(18) -0.0037(18)
C1 0.051(4) 0.039(3) 0.036(3) -0.005(3) 0.017(3) 0.006(3)
C2 0.042(3) 0.032(3) 0.046(3) -0.009(3) 0.008(3) 0.005(3)
C3 0.051(4) 0.047(4) 0.050(3) 0.003(3) 0.015(3) 0.020(3)
C4 0.059(4) 0.053(4) 0.037(3) -0.004(3) 0.020(3) -0.004(3)
C5 0.053(3) 0.028(3) 0.032(3) -0.005(2) 0.012(3) -0.005(3)
C6 0.044(3) 0.030(3) 0.034(3) 0.002(2) 0.007(2) -0.004(2)
C7 0.042(3) 0.030(3) 0.028(3) -0.002(2) 0.003(2) -0.006(2)
C8 0.042(3) 0.046(4) 0.037(3) 0.005(3) 0.004(3) -0.001(3)
C9 0.046(4) 0.056(4) 0.048(4) 0.012(3) -0.004(3) 0.001(3)
C10 0.070(5) 0.059(4) 0.033(3) -0.003(3) -0.001(3) -0.006(4)
C11 0.067(4) 0.041(3) 0.029(3) -0.005(3) 0.007(3) -0.008(3)
C12 0.052(4) 0.086(6) 0.070(4) 0.007(4) 0.018(3) 0.028(4)
C13 0.041(4) 0.057(4) 0.038(3) 0.011(3) 0.014(3) 0.015(3)
C14 0.033(3) 0.066(4) 0.039(3) 0.009(3) 0.012(3) 0.005(3)
C15 0.033(3) 0.063(4) 0.042(3) 0.005(3) 0.012(3) -0.004(3)
C16 0.053(4) 0.064(5) 0.060(4) -0.007(4) 0.016(3) -0.017(3)
C17 0.052(5) 0.100(7) 0.063(4) 0.000(4) 0.011(4) -0.031(4)
C18 0.038(4) 0.130(8) 0.094(6) 0.018(6) 0.004(4) -0.011(5)
C19 0.035(4) 0.098(6) 0.076(5) 0.014(5) 0.009(3) 0.005(4)
C20 0.060(4) 0.038(3) 0.030(3) -0.001(2) 0.016(3) -0.001(3)
C21 0.078(5) 0.050(4) 0.052(4) -0.019(3) 0.019(3) -0.023(4)

loop_
_atom_type_symbol
_atom_type_description
_atom_type_scat_dispersion_real
_atom_type_scat_dispersion_imag
_atom_type_scat_source
C C 0.0033 0.0016 'International Tables Vol C Tables 4.2.6.8 and 6.1.1.4'
H H 0.0000 0.0000 'International Tables Vol C Tables 4.2.6.8 and 6.1.1.4'
O O 0.0106 0.0060 'International Tables Vol C Tables 4.2.6.8 and 6.1.1.4'
N N 0.0061 0.0033 'International Tables Vol C Tables 4.2.6.8 and 6.1.1.4'
Ni Ni 0.3393 1.1124 'International Tables Vol C Tables 4.2.6.8 and 6.1.1.4'

loop_
_geom_angle_atom_site_label_1
_geom_angle_atom_site_label_2
_geom_angle_atom_site_label_3
_geom_angle
_geom_angle_site_symmetry_1
_geom_angle_site_symmetry_3
O2 Ni1 N1 91.21(15) . .
O2 Ni1 O1 169.65(14) . .
N1 Ni1 O1 84.91(15) . .
O2 Ni1 O4 83.45(13) . 3_565
N1 Ni1 O4 173.79(15) . 3_565
O1 Ni1 O4 99.81(13) . 3_565
O2 Ni1 O4 88.03(13) . .
N1 Ni1 O4 94.14(15) . .
O1 Ni1 O4 82.70(13) . .
O4 Ni1 O4 82.54(13) 3_565 .
O2 Ni1 O5 88.99(14) . .
N1 Ni1 O5 97.64(15) . .
O1 Ni1 O5 101.01(14) . .
O4 Ni1 O5 85.47(13) 3_565 .
O4 Ni1 O5 167.90(13) . .
O3 Ni2 N2 90.49(18) . .
O3 Ni2 O4 93.83(15) . 3_565
N2 Ni2 O4 138.93(16) . 3_565
O3 Ni2 O1 170.35(16) . 3_565
N2 Ni2 O1 84.30(17) . 3_565
O4 Ni2 O1 84.87(13) 3_565 3_565
O3 Ni2 O2 94.26(16) . .
N2 Ni2 O2 136.37(16) . .
O4 Ni2 O2 84.02(13) 3_565 .
O1 Ni2 O2 95.11(14) 3_565 .
C5 N1 C1 122.5(4) . .
C5 N1 Ni1 125.6(4) . .
C1 N1 Ni1 109.3(3) . .
C13 N2 C3 122.0(5) . .
C13 N2 Ni2 127.4(4) . .
C3 N2 Ni2 110.5(3) . .
C2 O1 Ni2 106.0(3) . 3_565
C2 O1 Ni1 110.2(3) . .
Ni2 O1 Ni1 97.05(14) 3_565 .
C7 O2 Ni1 121.7(3) . .
C7 O2 Ni2 128.5(3) . .
Ni1 O2 Ni2 96.05(14) . .
C15 O3 Ni2 123.9(4) . .
C20 O4 Ni2 120.6(3) . 3_565
C20 O4 Ni1 122.2(3) . 3_565
Ni2 O4 Ni1 95.64(13) 3_565 3_565
C20 O4 Ni1 119.8(3) . .
Ni2 O4 Ni1 95.00(13) 3_565 .
Ni1 O4 Ni1 97.46(13) 3_565 .
C21 O5 Ni1 124.0(3) . .
C21 O5 H5 109.5 . .
Ni1 O5 H5 111.5 . .
N1 C1 C2 110.1(4) . .
N1 C1 H1A 109.6 . .
C2 C1 H1A 109.6 . .
N1 C1 H1B 109.6 . .
C2 C1 H1B 109.6 . .
H1A C1 H1B 108.2 . .
O1 C2 C1 111.2(4) . .
O1 C2 C3 108.6(4) . 3_565
C1 C2 C3 110.3(5) . 3_565
O1 C2 H2 108.9 . .
C1 C2 H2 108.9 . .
C3 C2 H2 108.9 3_565 .
N2 C3 C2 109.6(4) . 3_565
N2 C3 H3A 109.7 . .
C2 C3 H3A 109.7 3_565 .
N2 C3 H3B 109.7 . .
C2 C3 H3B 109.7 3_565 .
H3A C3 H3B 108.2 . .
C5 C4 H4A 109.5 . .
C5 C4 H4B 109.5 . .
H4A C4 H4B 109.5 . .
C5 C4 H4C 109.5 . .
H4A C4 H4C 109.5 . .
H4B C4 H4C 109.5 . .
N1 C5 C6 121.1(5) . .
N1 C5 C4 121.3(5) . .
C6 C5 C4 117.6(5) . .
C11 C6 C7 117.5(5) . .
C11 C6 C5 117.9(5) . .
C7 C6 C5 124.6(5) . .
O2 C7 C8 119.6(5) . .
O2 C7 C6 121.9(5) . .
C8 C7 C6 118.5(5) . .
C9 C8 C7 121.9(6) . .
C9 C8 H8 119.1 . .
C7 C8 H8 119.1 . .
C8 C9 C10 120.0(6) . .
C8 C9 H9 120.0 . .
C10 C9 H9 120.0 . .
C11 C10 C9 119.4(5) . .
C11 C10 H10 120.3 . .
C9 C10 H10 120.3 . .
C10 C11 C6 122.7(6) . .
C10 C11 H11 118.6 . .
C6 C11 H11 118.6 . .
C13 C12 H12A 109.5 . .
C13 C12 H12B 109.5 . .
H12A C12 H12B 109.5 . .
C13 C12 H12C 109.5 . .
H12A C12 H12C 109.5 . .
H12B C12 H12C 109.5 . .
N2 C13 C14 121.4(5) . .
N2 C13 C12 120.1(6) . .
C14 C13 C12 118.4(5) . .
C19 C14 C15 116.9(6) . .
C19 C14 C13 118.7(6) . .
C15 C14 C13 124.4(5) . .
O3 C15 C16 117.6(6) . .
O3 C15 C14 124.3(6) . .
C16 C15 C14 118.0(5) . .
C17 C16 C15 122.5(7) . .
C17 C16 H16 118.7 . .
C15 C16 H16 118.7 . .
C18 C17 C16 119.7(7) . .
C18 C17 H17 120.2 . .
C16 C17 H17 120.2 . .
C17 C18 C19 119.7(7) . .
C17 C18 H18 120.2 . .
C19 C18 H18 120.2 . .
C18 C19 C14 123.2(7) . .
C18 C19 H19 118.4 . .
C14 C19 H19 118.4 . .
O4 C20 H20A 109.5 . .
O4 C20 H20B 109.5 . .
H20A C20 H20B 109.5 . .
O4 C20 H20C 109.5 . .
H20A C20 H20C 109.5 . .
H20B C20 H20C 109.5 . .
O5 C21 H21A 109.5 . .
O5 C21 H21B 109.5 . .
H21A C21 H21B 109.5 . .
O5 C21 H21C 109.5 . .
H21A C21 H21C 109.5 . .
H21B C21 H21C 109.5 . .

loop_
_geom_bond_atom_site_label_1
_geom_bond_atom_site_label_2
_geom_bond_distance
_geom_bond_site_symmetry_2
Ni1 O2 2.010(3) .
Ni1 N1 2.011(4) .
Ni1 O1 2.016(3) .
Ni1 O4 2.041(3) 3_565
Ni1 O4 2.084(3) .
Ni1 O5 2.145(4) .
Ni2 O3 1.965(4) .
Ni2 N2 1.990(5) .
Ni2 O4 2.006(3) 3_565
Ni2 O1 2.010(3) 3_565
Ni2 O2 2.023(3) .
N1 C5 1.288(6) .
N1 C1 1.451(6) .
N2 C13 1.301(7) .
N2 C3 1.469(7) .
O1 C2 1.414(6) .
O1 Ni2 2.010(3) 3_565
O2 C7 1.327(6) .
O3 C15 1.304(6) .
O4 C20 1.416(6) .
O4 Ni2 2.006(3) 3_565
O4 Ni1 2.041(3) 3_565
O5 C21 1.425(6) .
O5 H5 0.8200 .
C1 C2 1.528(7) .
C1 H1A 0.9700 .
C1 H1B 0.9700 .
C2 C3 1.535(7) 3_565
C2 H2 0.9800 .
C3 C2 1.535(7) 3_565
C3 H3A 0.9700 .
C3 H3B 0.9700 .
C4 C5 1.516(7) .
C4 H4A 0.9600 .
C4 H4B 0.9600 .
C4 H4C 0.9600 .
C5 C6 1.483(8) .
C6 C11 1.401(7) .
C6 C7 1.423(7) .
C7 C8 1.388(7) .
C8 C9 1.372(8) .
C8 H8 0.9300 .
C9 C10 1.380(9) .
C9 H9 0.9300 .
C10 C11 1.359(8) .
C10 H10 0.9300 .
C11 H11 0.9300 .
C12 C13 1.514(8) .
C12 H12A 0.9600 .
C12 H12B 0.9600 .
C12 H12C 0.9600 .
C13 C14 1.462(8) .
C14 C19 1.412(8) .
C14 C15 1.421(8) .
C15 C16 1.405(8) .
C16 C17 1.373(9) .
C16 H16 0.9300 .
C17 C18 1.364(11) .
C17 H17 0.9300 .
C18 C19 1.365(11) .
C18 H18 0.9300 .
C19 H19 0.9300 .
C20 H20A 0.9600 .
C20 H20B 0.9600 .
C20 H20C 0.9600 .
C21 H21A 0.9600 .
C21 H21B 0.9600 .
C21 H21C 0.9600 .

loop_
_geom_hbond_atom_site_label_D
_geom_hbond_atom_site_label_H
_geom_hbond_atom_site_label_A
_geom_hbond_distance_DH
_geom_hbond_distance_HA
_geom_hbond_distance_DA
_geom_hbond_angle_DHA
O5 H5 O3 0.82 1.95 2.720(5) 155.4

loop_
_geom_torsion_atom_site_label_1
_geom_torsion_atom_site_label_2
_geom_torsion_atom_site_label_3
_geom_torsion_atom_site_label_4
_geom_torsion
_geom_torsion_site_symmetry_1
_geom_torsion_site_symmetry_4
O2 Ni1 N1 C5 4.7(5) . .
O1 Ni1 N1 C5 175.1(5) . .
O4 Ni1 N1 C5 92.8(4) . .
O5 Ni1 N1 C5 -84.4(4) . .
O2 Ni1 N1 C1 -157.4(3) . .
O1 Ni1 N1 C1 13.0(3) . .
O4 Ni1 N1 C1 -69.3(3) . .
O5 Ni1 N1 C1 113.4(3) . .
O3 Ni2 N2 C13 19.7(5) . .
O4 Ni2 N2 C13 116.1(4) 3_565 .
O1 Ni2 N2 C13 -168.5(5) 3_565 .
O2 Ni2 N2 C13 -77.0(5) . .
O3 Ni2 N2 C3 -164.7(4) . .
O4 Ni2 N2 C3 -68.3(4) 3_565 .
O1 Ni2 N2 C3 7.1(3) 3_565 .
O2 Ni2 N2 C3 98.6(4) . .
O2 Ni1 O1 C2 78.8(8) . .
N1 Ni1 O1 C2 10.5(3) . .
O4 Ni1 O1 C2 -173.6(3) 3_565 .
O4 Ni1 O1 C2 105.4(3) . .
O5 Ni1 O1 C2 -86.3(3) . .
O2 Ni1 O1 Ni2 -31.2(8) . 3_565
N1 Ni1 O1 Ni2 -99.45(16) . 3_565
O4 Ni1 O1 Ni2 76.49(15) 3_565 3_565
O4 Ni1 O1 Ni2 -4.60(13) . 3_565
O5 Ni1 O1 Ni2 163.74(13) . 3_565
N1 Ni1 O2 C7 -33.0(4) . .
O1 Ni1 O2 C7 -100.7(8) . .
O4 Ni1 O2 C7 150.2(4) 3_565 .
O4 Ni1 O2 C7 -127.1(4) . .
O5 Ni1 O2 C7 64.7(4) . .
N1 Ni1 O2 Ni2 -176.28(16) . .
O1 Ni1 O2 Ni2 116.0(7) . .
O4 Ni1 O2 Ni2 6.90(13) 3_565 .
O4 Ni1 O2 Ni2 89.62(14) . .
O5 Ni1 O2 Ni2 -78.65(15) . .
O3 Ni2 O2 C7 -53.1(4) . .
N2 Ni2 O2 C7 42.1(5) . .
O4 Ni2 O2 C7 -146.5(4) 3_565 .
O1 Ni2 O2 C7 129.2(4) 3_565 .
O3 Ni2 O2 Ni1 86.40(16) . .
N2 Ni2 O2 Ni1 -178.4(2) . .
O4 Ni2 O2 Ni1 -7.02(14) 3_565 .
O1 Ni2 O2 Ni1 -91.30(15) 3_565 .
N2 Ni2 O3 C15 -30.3(4) . .
O4 Ni2 O3 C15 -169.5(4) 3_565 .
O2 Ni2 O3 C15 106.3(4) . .
O2 Ni1 O4 C20 50.3(3) . .
N1 Ni1 O4 C20 -40.8(4) . .
O1 Ni1 O4 C20 -125.1(4) . .
O4 Ni1 O4 C20 133.9(4) 3_565 .
O5 Ni1 O4 C20 126.1(6) . .
O2 Ni1 O4 Ni2 179.98(13) . 3_565
N1 Ni1 O4 Ni2 88.91(16) . 3_565
O1 Ni1 O4 Ni2 4.59(13) . 3_565
O4 Ni1 O4 Ni2 -96.37(15) 3_565 3_565
O5 Ni1 O4 Ni2 -104.2(6) . 3_565
O2 Ni1 O4 Ni1 -83.65(14) . 3_565
N1 Ni1 O4 Ni1 -174.72(15) . 3_565
O1 Ni1 O4 Ni1 100.96(14) . 3_565
O4 Ni1 O4 Ni1 0.0 3_565 3_565
O5 Ni1 O4 Ni1 -7.8(7) . 3_565
O2 Ni1 O5 C21 -88.5(4) . .
N1 Ni1 O5 C21 2.6(4) . .
O1 Ni1 O5 C21 88.8(4) . .
O4 Ni1 O5 C21 -172.0(4) 3_565 .
O4 Ni1 O5 C21 -164.3(6) . .
C5 N1 C1 C2 164.7(5) . .
Ni1 N1 C1 C2 -32.5(5) . .
Ni2 O1 C2 C1 73.0(4) 3_565 .
Ni1 O1 C2 C1 -31.0(5) . .
Ni2 O1 C2 C3 -48.5(5) 3_565 3_565
Ni1 O1 C2 C3 -152.5(4) . 3_565
N1 C1 C2 O1 42.7(6) . .
N1 C1 C2 C3 163.3(4) . 3_565
C13 N2 C3 C2 -167.0(5) . 3_565
Ni2 N2 C3 C2 17.1(5) . 3_565
C1 N1 C5 C6 -178.3(5) . .
Ni1 N1 C5 C6 21.8(7) . .
C1 N1 C5 C4 3.4(8) . .
Ni1 N1 C5 C4 -156.6(4) . .
N1 C5 C6 C11 148.5(5) . .
C4 C5 C6 C11 -33.1(7) . .
N1 C5 C6 C7 -29.5(8) . .
C4 C5 C6 C7 148.9(5) . .
Ni1 O2 C7 C8 -145.2(4) . .
Ni2 O2 C7 C8 -14.6(7) . .
Ni1 O2 C7 C6 35.0(6) . .
Ni2 O2 C7 C6 165.6(4) . .
C11 C6 C7 O2 -179.8(5) . .
C5 C6 C7 O2 -1.8(8) . .
C11 C6 C7 C8 0.4(8) . .
C5 C6 C7 C8 178.4(5) . .
O2 C7 C8 C9 178.2(5) . .
C6 C7 C8 C9 -2.0(8) . .
C7 C8 C9 C10 2.2(9) . .
C8 C9 C10 C11 -0.8(10) . .
C9 C10 C11 C6 -0.8(10) . .
C7 C6 C11 C10 1.0(8) . .
C5 C6 C11 C10 -177.2(6) . .
C3 N2 C13 C14 -177.3(5) . .
Ni2 N2 C13 C14 -2.1(8) . .
C3 N2 C13 C12 -0.4(8) . .
Ni2 N2 C13 C12 174.7(4) . .
N2 C13 C14 C19 166.0(5) . .
C12 C13 C14 C19 -10.9(8) . .
N2 C13 C14 C15 -14.8(9) . .
C12 C13 C14 C15 168.3(6) . .
Ni2 O3 C15 C16 -154.9(4) . .
Ni2 O3 C15 C14 24.6(8) . .
C19 C14 C15 O3 -178.1(5) . .
C13 C14 C15 O3 2.8(9) . .
C19 C14 C15 C16 1.4(8) . .
C13 C14 C15 C16 -177.8(5) . .
O3 C15 C16 C17 178.6(6) . .
C14 C15 C16 C17 -0.9(9) . .
C15 C16 C17 C18 -1.3(11) . .
C16 C17 C18 C19 3.0(12) . .
C17 C18 C19 C14 -2.5(12) . .
C15 C14 C19 C18 0.2(10) . .
C13 C14 C19 C18 179.4(7) . .
